data_4302539
loop_
_publ_author_name
'Jean-Claude G. B\"unzli'
'Nail M. Shavaleev'
'Rosario Scopelliti'
'Fr\'ed\'eric Gumy'

_publ_contact_author_address
;Ecole polytechnique f\'ed\'erale de Lausanne
Institut des sciences et ing\'enierie chimiques
EPFL SB ISIC LCSL
BCH 1402 (B\^at. BCH)
CH-1015 Lausanne
Switzerland
;
_publ_contact_author_email jean-claude.bunzli@epfl.ch
_publ_contact_author_fax '+41 21 693 98 25'
_publ_contact_author_name 'Jean-Claude B\"unzli'
_publ_contact_author_phone '+41 21 693 98 21'
_publ_section_title
;
Benzothiazole- and Benzoxazole-Substituted Pyridine-2-Carboxylates as
Efficient Sensitizers of Europium Luminescence
;
_journal_name_full 'Inorganic Chemistry'
_journal_page_first 6178
_journal_page_last 6191
_journal_paper_doi 10.1021/ic9005136
_journal_volume 48
_journal_year 2009
_chemical_formula_moiety 'C42 H31 Gd N6 O11, C2 H6 O'
_chemical_formula_sum 'C44 H37 Gd N6 O12'
_chemical_formula_weight 999.05
_chemical_name_systematic
; 
 ? 
;
_space_group_IT_number 14
_symmetry_cell_setting monoclinic
_symmetry_space_group_name_Hall '-P 2ybc'
_symmetry_space_group_name_H-M 'P 1 21/c 1'
_atom_sites_solution_hydrogens geom
_atom_sites_solution_primary direct
_atom_sites_solution_secondary difmap
_audit_creation_method SHELXL-97
_cell_angle_alpha 90.00
_cell_angle_beta 94.8449(17)
_cell_angle_gamma 90.00
_cell_formula_units_Z 4
_cell_length_a 15.0055(2)
_cell_length_b 14.8825(3)
_cell_length_c 18.4058(4)
_cell_measurement_reflns_used 21042
_cell_measurement_temperature 140(2)
_cell_measurement_theta_max 27.4662
_cell_measurement_theta_min 2.7171
_cell_volume 4095.68(13)
_computing_cell_refinement
; 
CrysAlis RED, Oxford Diffraction Ltd., 
Version 1.171.32.24 (release 21-04-2008 CrysAlis171 .NET) 
(compiled Apr 21 2008,18:23:10) 
;
_computing_data_collection
; 
CrysAlis CCD, Oxford Diffraction Ltd., 
Version 1.171.32.24 (release 21-04-2008 CrysAlis171 .NET) 
(compiled Apr 21 2008,18:23:10) 
;
_computing_data_reduction
; 
CrysAlis RED, Oxford Diffraction Ltd., 
Version 1.171.32.24 (release 21-04-2008 CrysAlis171 .NET) 
(compiled Apr 21 2008,18:23:10) 
;
_computing_molecular_graphics 'Bruker SHELXTL'
_computing_publication_material 'Bruker SHELXTL'
_computing_structure_refinement 'SHELXL-97 (Sheldrick, 1997)'
_computing_structure_solution 'SHELXS-97 (Sheldrick, 1990)'
_diffrn_ambient_temperature 140(2)
_diffrn_detector_area_resol_mean 8.2812
_diffrn_measured_fraction_theta_full 0.992
_diffrn_measured_fraction_theta_max 0.992
_diffrn_measurement_device_type 'Oxford Diffraction, KM4/Sapphire CCD'
_diffrn_measurement_method 'phi and omega scans'
_diffrn_radiation_monochromator graphite
_diffrn_radiation_source 'fine-focus sealed tube'
_diffrn_radiation_type MoK\a
_diffrn_radiation_wavelength 0.71073
_diffrn_reflns_av_R_equivalents 0.0380
_diffrn_reflns_av_sigmaI/netI 0.0310
_diffrn_reflns_limit_h_max 18
_diffrn_reflns_limit_h_min -18
_diffrn_reflns_limit_k_max 18
_diffrn_reflns_limit_k_min -18
_diffrn_reflns_limit_l_max 21
_diffrn_reflns_limit_l_min -22
_diffrn_reflns_number 35121
_diffrn_reflns_theta_full 26.37
_diffrn_reflns_theta_max 26.37
_diffrn_reflns_theta_min 2.72
_exptl_absorpt_coefficient_mu 1.693
_exptl_absorpt_correction_T_max 1.00000
_exptl_absorpt_correction_T_min 0.84806
_exptl_absorpt_correction_type multi-scan
_exptl_absorpt_process_details
; 
CrysAlis RED, Oxford Diffraction Ltd., 
Version 1.171.32.24 (release 21-04-2008 CrysAlis171 .NET) 
(compiled Apr 21 2008,18:23:10) 
Empirical absorption correction using spherical harmonics, 
 implemented in SCALE3 ABSPACK scaling algorithm. 
;
_exptl_crystal_colour colourless
_exptl_crystal_density_diffrn 1.620
_exptl_crystal_density_method 'not measured'
_exptl_crystal_description prismatic
_exptl_crystal_F_000 2012
_exptl_crystal_size_max 0.39
_exptl_crystal_size_mid 0.34
_exptl_crystal_size_min 0.24
_refine_diff_density_max 3.134
_refine_diff_density_min -0.845
_refine_diff_density_rms 0.123
_refine_ls_extinction_method none
_refine_ls_goodness_of_fit_ref 1.278
_refine_ls_hydrogen_treatment riding
_refine_ls_matrix_type full
_refine_ls_number_parameters 585
_refine_ls_number_reflns 8321
_refine_ls_number_restraints 7
_refine_ls_restrained_S_all 1.278
_refine_ls_R_factor_all 0.0624
_refine_ls_R_factor_gt 0.0523
_refine_ls_shift/su_max 0.000
_refine_ls_shift/su_mean 0.000
_refine_ls_structure_factor_coef Fsqd
_refine_ls_weighting_details 'calc w=1/[\s^2^(Fo^2^)+(0.0284P)^2^+21.7867P] where P=(Fo^2^+2Fc^2^)/3'
_refine_ls_weighting_scheme calc
_refine_ls_wR_factor_gt 0.1132
_refine_ls_wR_factor_ref 0.1162
_reflns_number_gt 7229
_reflns_number_total 8321
_reflns_threshold_expression >2sigma(I)
_cod_data_source_file ic9005136_si_001_08.cif
_cod_data_source_block '[Gd(LMe)3(H2O)2)]'
_cod_depositor_comments
;
The following automatic conversions were performed:
'_symmetry_cell_setting' value 'Monoclinic' changed to 'monoclinic'
according to '/home/saulius/struct/CIF-dictionaries/cif_core.dic'
dictionary named 'cif_core.dic' version 2.4.1 from 2010-06-29.

Automatic conversion script
Id: cif_fix_enum 1527 2010-12-29 10:47:43Z saulius 
;
_cod_database_code 4302539

loop_
_symmetry_equiv_pos_as_xyz
'x, y, z'
'-x, y+1/2, -z+1/2'
'-x, -y, -z'
'x, -y-1/2, z-1/2'

loop_
_atom_site_label
_atom_site_type_symbol
_atom_site_fract_x
_atom_site_fract_y
_atom_site_fract_z
_atom_site_U_iso_or_equiv
_atom_site_adp_type
_atom_site_occupancy
_atom_site_symmetry_multiplicity
_atom_site_calc_flag
_atom_site_refinement_flags
_atom_site_disorder_assembly
_atom_site_disorder_group
Gd1 Gd 0.246944(17) 0.386969(18) 0.482641(14) 0.01958(9) Uani 1 1 d . . .
O1 O 0.1500(3) 0.5088(3) 0.4464(2) 0.0249(8) Uani 1 1 d . . .
O2 O 0.0467(2) 0.6131(3) 0.4634(2) 0.0263(8) Uani 1 1 d . . .
O3 O 0.2798(3) 0.3480(3) 0.73563(19) 0.0236(8) Uani 1 1 d . . .
O4 O 0.3483(3) 0.4921(3) 0.5432(2) 0.0254(9) Uani 1 1 d . . .
O5 O 0.4526(3) 0.5980(3) 0.5484(2) 0.0322(10) Uani 1 1 d . . .
O6 O 0.2319(3) 0.4167(3) 0.2270(2) 0.0241(8) Uani 1 1 d . . .
O7 O 0.2421(3) 0.2320(3) 0.4680(3) 0.0415(12) Uani 1 1 d . . .
O8 O 0.3535(3) 0.1428(3) 0.4400(2) 0.0328(10) Uani 1 1 d . . .
O9 O -0.0500(3) 0.1557(3) 0.4620(3) 0.0369(10) Uani 1 1 d . . .
O10 O 0.1002(3) 0.3184(3) 0.4877(2) 0.0252(9) Uani 1 1 d D . .
H10A H 0.056(3) 0.342(4) 0.504(4) 0.038 Uiso 1 1 d D . .
H10B H 0.101(4) 0.262(2) 0.482(4) 0.038 Uiso 1 1 d D . .
O11 O 0.3931(3) 0.3234(3) 0.4677(2) 0.0267(9) Uani 1 1 d D . .
H11A H 0.442(3) 0.350(4) 0.472(4) 0.040 Uiso 1 1 d D . .
H11B H 0.391(4) 0.268(3) 0.460(4) 0.040 Uiso 1 1 d D . .
N1 N 0.1679(3) 0.4632(3) 0.5838(2) 0.0196(9) Uani 1 1 d . . .
N2 N 0.2854(3) 0.3265(3) 0.6151(2) 0.0208(9) Uani 1 1 d . . .
N3 N 0.3313(3) 0.4914(3) 0.4001(2) 0.0211(9) Uani 1 1 d . . .
N4 N 0.2071(3) 0.3720(3) 0.3405(2) 0.0226(10) Uani 1 1 d . . .
N5 N 0.1196(3) 0.1101(3) 0.4379(3) 0.0274(10) Uani 1 1 d . . .
N6 N -0.1078(3) 0.0292(4) 0.4086(3) 0.0306(11) Uani 1 1 d . . .
C1 C 0.0996(4) 0.5529(4) 0.4849(3) 0.0216(11) Uani 1 1 d . . .
C2 C 0.1086(3) 0.5288(4) 0.5664(3) 0.0202(11) Uani 1 1 d . . .
C3 C 0.0608(4) 0.5711(4) 0.6169(3) 0.0275(12) Uani 1 1 d . . .
H3 H 0.0194 0.6175 0.6028 0.033 Uiso 1 1 calc R . .
C4 C 0.0747(4) 0.5438(4) 0.6893(3) 0.0313(14) Uani 1 1 d . . .
H4 H 0.0423 0.5711 0.7256 0.038 Uiso 1 1 calc R . .
C5 C 0.1359(4) 0.4770(4) 0.7080(3) 0.0274(13) Uani 1 1 d . . .
H5 H 0.1464 0.4576 0.7571 0.033 Uiso 1 1 calc R . .
C6 C 0.1812(4) 0.4394(4) 0.6542(3) 0.0224(11) Uani 1 1 d . . .
C7 C 0.2496(3) 0.3689(4) 0.6658(3) 0.0210(11) Uani 1 1 d . . .
C8 C 0.3438(3) 0.2823(4) 0.7261(3) 0.0228(11) Uani 1 1 d . . .
C9 C 0.3973(4) 0.2382(4) 0.7798(3) 0.0271(13) Uani 1 1 d . . .
H9 H 0.3949 0.2506 0.8302 0.033 Uiso 1 1 calc R . .
C10 C 0.4543(4) 0.1746(4) 0.7544(3) 0.0303(13) Uani 1 1 d . . .
H10 H 0.4924 0.1421 0.7889 0.036 Uiso 1 1 calc R . .
C11 C 0.4584(4) 0.1560(4) 0.6797(3) 0.0290(13) Uani 1 1 d . . .
C12 C 0.4044(4) 0.2028(4) 0.6277(3) 0.0256(12) Uani 1 1 d . . .
H12 H 0.4065 0.1910 0.5772 0.031 Uiso 1 1 calc R . .
C13 C 0.3470(3) 0.2678(4) 0.6521(3) 0.0203(11) Uani 1 1 d . . .
C14 C 0.5221(5) 0.0855(5) 0.6567(4) 0.0478(18) Uani 1 1 d . . .
H14A H 0.5505 0.0553 0.7000 0.072 Uiso 1 1 calc R . .
H14B H 0.5681 0.1139 0.6298 0.072 Uiso 1 1 calc R . .
H14C H 0.4892 0.0413 0.6254 0.072 Uiso 1 1 calc R . .
C15 C 0.3992(4) 0.5470(4) 0.5141(3) 0.0242(12) Uani 1 1 d . . .
C16 C 0.3914(4) 0.5488(4) 0.4313(3) 0.0250(12) Uani 1 1 d . . .
C17 C 0.4423(4) 0.6049(4) 0.3912(3) 0.0321(13) Uani 1 1 d . . .
H17 H 0.4846 0.6450 0.4149 0.039 Uiso 1 1 calc R . .
C18 C 0.4301(4) 0.6013(4) 0.3158(3) 0.0366(15) Uani 1 1 d . . .
H18 H 0.4646 0.6385 0.2871 0.044 Uiso 1 1 calc R . .
C19 C 0.3671(4) 0.5429(4) 0.2827(3) 0.0316(14) Uani 1 1 d . . .
H19 H 0.3568 0.5401 0.2311 0.038 Uiso 1 1 calc R . .
C20 C 0.3194(4) 0.4887(4) 0.3271(3) 0.0230(11) Uani 1 1 d . . .
C21 C 0.2516(4) 0.4232(4) 0.3002(3) 0.0214(11) Uani 1 1 d . . .
C22 C 0.1649(4) 0.3524(4) 0.2208(3) 0.0224(11) Uani 1 1 d . . .
C23 C 0.1205(4) 0.3185(4) 0.1578(3) 0.0279(13) Uani 1 1 d . . .
H23 H 0.1348 0.3362 0.1105 0.034 Uiso 1 1 calc R . .
C24 C 0.0534(4) 0.2569(4) 0.1685(3) 0.0271(13) Uani 1 1 d . . .
H24 H 0.0199 0.2324 0.1270 0.033 Uiso 1 1 calc R . .
C25 C 0.0331(4) 0.2292(4) 0.2379(3) 0.0258(12) Uani 1 1 d . . .
C26 C 0.0815(4) 0.2623(4) 0.3001(3) 0.0241(12) Uani 1 1 d . . .
H26 H 0.0695 0.2428 0.3475 0.029 Uiso 1 1 calc R . .
C27 C 0.1486(3) 0.3254(4) 0.2902(3) 0.0203(11) Uani 1 1 d . . .
C28 C -0.0433(4) 0.1645(5) 0.2448(4) 0.0380(15) Uani 1 1 d . . .
H28A H -0.0239 0.1164 0.2789 0.057 Uiso 1 1 calc R . .
H28B H -0.0617 0.1385 0.1969 0.057 Uiso 1 1 calc R . .
H28C H -0.0939 0.1966 0.2630 0.057 Uiso 1 1 calc R . .
C29 C 0.2742(4) 0.1592(4) 0.4465(3) 0.0274(12) Uani 1 1 d . . .
C30 C 0.2048(4) 0.0867(4) 0.4274(3) 0.0254(12) Uani 1 1 d . . .
C31 C 0.2287(4) 0.0040(4) 0.4006(3) 0.0283(13) Uani 1 1 d . . .
H31 H 0.2895 -0.0096 0.3944 0.034 Uiso 1 1 calc R . .
C32 C 0.1618(4) -0.0585(4) 0.3831(3) 0.0323(14) Uani 1 1 d . . .
H32 H 0.1763 -0.1159 0.3649 0.039 Uiso 1 1 calc R . .
C33 C 0.0739(4) -0.0367(4) 0.3922(3) 0.0321(14) Uani 1 1 d . . .
H33 H 0.0269 -0.0784 0.3804 0.039 Uiso 1 1 calc R . .
C34 C 0.0565(4) 0.0479(4) 0.4192(3) 0.0277(13) Uani 1 1 d . . .
C35 C -0.0360(4) 0.0747(4) 0.4287(3) 0.0307(13) Uani 1 1 d . . .
C36 C -0.1777(4) 0.0833(5) 0.4297(3) 0.0339(14) Uani 1 1 d . . .
C37 C -0.2705(4) 0.0709(5) 0.4242(4) 0.0422(17) Uani 1 1 d . . .
H37 H -0.2963 0.0190 0.4009 0.051 Uiso 1 1 calc R . .
C38 C -0.3241(4) 0.1351(5) 0.4532(4) 0.0473(19) Uani 1 1 d . . .
C39 C -0.2823(5) 0.2115(5) 0.4894(5) 0.0503(19) Uani 1 1 d . . .
H39 H -0.3191 0.2544 0.5107 0.060 Uiso 1 1 calc R . .
C40 C -0.1921(5) 0.2252(5) 0.4945(4) 0.0482(18) Uani 1 1 d . . .
H40 H -0.1655 0.2762 0.5187 0.058 Uiso 1 1 calc R . .
C41 C -0.1414(4) 0.1608(5) 0.4627(4) 0.0359(15) Uani 1 1 d . . .
C42 C -0.4235(5) 0.1269(7) 0.4485(5) 0.066(3) Uani 1 1 d . . .
H42A H -0.4476 0.1342 0.3977 0.099 Uiso 1 1 calc R . .
H42B H -0.4482 0.1736 0.4786 0.099 Uiso 1 1 calc R . .
H42C H -0.4399 0.0676 0.4662 0.099 Uiso 1 1 calc R . .
C43 C 0.2815(6) 0.7052(6) 0.7292(6) 0.071(3) Uani 1 1 d . . .
H43A H 0.2312 0.6739 0.7489 0.106 Uiso 1 1 calc R . .
H43B H 0.2627 0.7657 0.7136 0.106 Uiso 1 1 calc R . .
H43C H 0.3313 0.7094 0.7671 0.106 Uiso 1 1 calc R . .
C44 C 0.3104(5) 0.6545(5) 0.6662(4) 0.0474(18) Uani 1 1 d . . .
H44A H 0.2593 0.6478 0.6288 0.057 Uiso 1 1 calc R . .
H44B H 0.3582 0.6882 0.6441 0.057 Uiso 1 1 calc R . .
O12 O 0.3423(3) 0.5692(3) 0.6883(2) 0.0441(12) Uani 1 1 d . . .
H12A H 0.3615 0.5424 0.6526 0.066 Uiso 1 1 calc R . .

loop_
_atom_site_aniso_label
_atom_site_aniso_U_11
_atom_site_aniso_U_22
_atom_site_aniso_U_33
_atom_site_aniso_U_23
_atom_site_aniso_U_13
_atom_site_aniso_U_12
Gd1 0.01975(13) 0.02055(14) 0.01789(13) 0.00007(12) -0.00157(9) -0.00363(12)
O1 0.029(2) 0.027(2) 0.019(2) 0.0003(16) 0.0020(16) 0.0018(17)
O2 0.029(2) 0.023(2) 0.026(2) 0.0042(17) -0.0013(16) 0.0071(18)
O3 0.028(2) 0.029(2) 0.0143(18) 0.0029(16) -0.0005(15) 0.0008(17)
O4 0.027(2) 0.028(2) 0.021(2) 0.0006(16) 0.0000(16) -0.0080(17)
O5 0.028(2) 0.035(2) 0.033(2) -0.0056(19) 0.0019(17) -0.0179(18)
O6 0.030(2) 0.025(2) 0.0172(19) -0.0008(15) 0.0007(15) -0.0024(16)
O7 0.024(2) 0.024(2) 0.076(4) -0.010(2) 0.005(2) -0.0050(18)
O8 0.022(2) 0.031(2) 0.045(3) -0.0095(19) 0.0024(18) -0.0023(17)
O9 0.027(2) 0.028(2) 0.056(3) 0.003(2) 0.004(2) -0.0035(18)
O10 0.024(2) 0.024(2) 0.028(2) -0.0043(17) 0.0024(16) -0.0030(17)
O11 0.026(2) 0.021(2) 0.033(2) -0.0007(18) -0.0007(17) -0.0091(17)
N1 0.020(2) 0.017(2) 0.021(2) 0.0007(18) -0.0037(18) -0.0050(18)
N2 0.021(2) 0.021(2) 0.020(2) -0.0010(19) 0.0000(18) -0.0018(18)
N3 0.022(2) 0.019(2) 0.023(2) 0.0003(19) -0.0003(18) 0.0003(18)
N4 0.023(2) 0.020(2) 0.025(2) -0.0012(19) -0.0021(18) 0.0001(18)
N5 0.026(2) 0.026(2) 0.030(3) 0.006(2) -0.0008(19) -0.001(2)
N6 0.023(2) 0.039(3) 0.029(3) 0.003(2) 0.000(2) -0.009(2)
C1 0.023(3) 0.022(3) 0.019(3) -0.003(2) 0.000(2) -0.008(2)
C2 0.018(3) 0.019(3) 0.023(3) -0.003(2) -0.001(2) -0.006(2)
C3 0.029(3) 0.024(3) 0.028(3) -0.001(2) -0.004(2) 0.002(2)
C4 0.034(3) 0.037(3) 0.022(3) -0.008(3) 0.001(2) -0.001(3)
C5 0.028(3) 0.034(3) 0.020(3) 0.002(2) -0.002(2) -0.003(3)
C6 0.024(3) 0.022(3) 0.021(3) -0.001(2) 0.000(2) -0.008(2)
C7 0.020(3) 0.024(3) 0.018(3) 0.004(2) -0.002(2) -0.006(2)
C8 0.018(3) 0.023(3) 0.027(3) 0.004(2) 0.001(2) 0.001(2)
C9 0.026(3) 0.037(3) 0.018(3) 0.004(2) 0.000(2) 0.002(3)
C10 0.027(3) 0.033(3) 0.030(3) 0.006(3) -0.003(2) 0.006(3)
C11 0.026(3) 0.032(3) 0.029(3) 0.004(3) 0.001(2) 0.002(3)
C12 0.027(3) 0.027(3) 0.022(3) 0.002(2) 0.000(2) -0.001(2)
C13 0.015(2) 0.026(3) 0.020(3) 0.004(2) 0.000(2) -0.006(2)
C14 0.049(4) 0.054(5) 0.040(4) -0.001(3) 0.000(3) 0.022(4)
C15 0.022(3) 0.027(3) 0.024(3) -0.001(2) 0.002(2) -0.004(2)
C16 0.028(3) 0.019(3) 0.027(3) 0.002(2) 0.001(2) -0.007(2)
C17 0.034(3) 0.030(3) 0.032(3) 0.000(3) 0.002(3) -0.011(3)
C18 0.044(4) 0.037(4) 0.030(3) 0.009(3) 0.007(3) -0.012(3)
C19 0.038(3) 0.035(3) 0.022(3) 0.009(3) 0.003(3) -0.003(3)
C20 0.023(3) 0.024(3) 0.022(3) 0.001(2) -0.001(2) 0.002(2)
C21 0.022(3) 0.023(3) 0.019(3) 0.000(2) 0.001(2) 0.004(2)
C22 0.022(3) 0.022(3) 0.022(3) -0.003(2) -0.004(2) 0.004(2)
C23 0.036(3) 0.029(3) 0.018(3) -0.004(2) -0.003(2) 0.004(3)
C24 0.022(3) 0.029(3) 0.028(3) -0.009(2) -0.009(2) 0.005(2)
C25 0.021(3) 0.026(3) 0.029(3) -0.009(2) -0.001(2) 0.003(2)
C26 0.026(3) 0.025(3) 0.021(3) -0.004(2) 0.003(2) 0.001(2)
C27 0.020(2) 0.019(3) 0.021(3) -0.006(2) -0.003(2) 0.003(2)
C28 0.029(3) 0.043(4) 0.041(4) -0.006(3) -0.003(3) -0.006(3)
C29 0.025(3) 0.027(3) 0.030(3) 0.002(3) 0.003(2) 0.001(2)
C30 0.025(3) 0.027(3) 0.025(3) 0.005(2) 0.002(2) 0.000(2)
C31 0.032(3) 0.028(3) 0.025(3) 0.002(2) 0.001(2) -0.001(3)
C32 0.038(3) 0.028(3) 0.031(3) -0.003(3) 0.001(3) -0.005(3)
C33 0.035(3) 0.029(3) 0.032(3) -0.001(3) 0.000(3) -0.011(3)
C34 0.027(3) 0.030(3) 0.026(3) 0.006(2) -0.002(2) -0.007(2)
C35 0.030(3) 0.030(3) 0.033(3) 0.004(3) 0.002(3) -0.008(3)
C36 0.024(3) 0.043(4) 0.033(3) 0.011(3) -0.003(2) -0.001(3)
C37 0.030(3) 0.065(5) 0.031(4) 0.011(3) -0.007(3) -0.007(3)
C38 0.024(3) 0.064(5) 0.054(5) 0.013(4) 0.000(3) -0.008(3)
C39 0.035(4) 0.048(4) 0.068(5) 0.004(4) 0.001(4) 0.005(3)
C40 0.032(4) 0.047(4) 0.066(5) 0.006(4) 0.004(3) 0.004(3)
C41 0.024(3) 0.037(4) 0.047(4) 0.009(3) 0.003(3) -0.004(3)
C42 0.033(4) 0.097(7) 0.069(6) 0.006(5) 0.000(4) -0.011(4)
C43 0.065(6) 0.064(6) 0.086(7) -0.016(5) 0.022(5) -0.011(5)
C44 0.041(4) 0.052(5) 0.049(4) 0.000(4) -0.003(3) -0.010(3)
O12 0.054(3) 0.046(3) 0.031(3) -0.003(2) 0.002(2) -0.015(2)

loop_
_atom_type_symbol
_atom_type_description
_atom_type_scat_dispersion_real
_atom_type_scat_dispersion_imag
_atom_type_scat_source
C C 0.0033 0.0016 'International Tables Vol C Tables 4.2.6.8 and 6.1.1.4'
H H 0.0000 0.0000 'International Tables Vol C Tables 4.2.6.8 and 6.1.1.4'
N N 0.0061 0.0033 'International Tables Vol C Tables 4.2.6.8 and 6.1.1.4'
O O 0.0106 0.0060 'International Tables Vol C Tables 4.2.6.8 and 6.1.1.4'
Gd Gd -0.1653 3.9035 'International Tables Vol C Tables 4.2.6.8 and 6.1.1.4'

loop_
_geom_angle_atom_site_label_1
_geom_angle_atom_site_label_2
_geom_angle_atom_site_label_3
_geom_angle
_geom_angle_site_symmetry_1
_geom_angle_site_symmetry_3
_geom_angle_publ_flag
O7 Gd1 O1 135.24(15) . . ?
O7 Gd1 O4 135.77(15) . . ?
O1 Gd1 O4 88.96(13) . . ?
O7 Gd1 O11 67.61(14) . . ?
O1 Gd1 O11 143.26(13) . . ?
O4 Gd1 O11 76.30(13) . . ?
O7 Gd1 O10 64.45(14) . . ?
O1 Gd1 O10 78.29(13) . . ?
O4 Gd1 O10 142.89(13) . . ?
O11 Gd1 O10 132.04(13) . . ?
O7 Gd1 N1 120.89(16) . . ?
O1 Gd1 N1 63.68(13) . . ?
O4 Gd1 N1 71.67(13) . . ?
O11 Gd1 N1 137.35(14) . . ?
O10 Gd1 N1 71.43(13) . . ?
O7 Gd1 N3 122.84(16) . . ?
O1 Gd1 N3 72.27(14) . . ?
O4 Gd1 N3 63.63(13) . . ?
O11 Gd1 N3 71.02(14) . . ?
O10 Gd1 N3 139.95(14) . . ?
N1 Gd1 N3 116.27(14) . . ?
O7 Gd1 N2 76.64(16) . . ?
O1 Gd1 N2 127.10(13) . . ?
O4 Gd1 N2 73.09(13) . . ?
O11 Gd1 N2 80.87(14) . . ?
O10 Gd1 N2 87.07(13) . . ?
N1 Gd1 N2 63.46(14) . . ?
N3 Gd1 N2 132.48(14) . . ?
O7 Gd1 N4 78.42(16) . . ?
O1 Gd1 N4 72.89(13) . . ?
O4 Gd1 N4 126.75(13) . . ?
O11 Gd1 N4 89.17(14) . . ?
O10 Gd1 N4 82.73(14) . . ?
N1 Gd1 N4 132.73(14) . . ?
N3 Gd1 N4 63.18(14) . . ?
N2 Gd1 N4 155.05(14) . . ?
C1 O1 Gd1 128.2(3) . . ?
C7 O3 C8 102.7(4) . . ?
C15 O4 Gd1 127.3(3) . . ?
C21 O6 C22 103.1(4) . . ?
C29 O7 Gd1 151.6(4) . . ?
C41 O9 C35 104.0(5) . . ?
Gd1 O10 H10A 126(4) . . ?
Gd1 O10 H10B 113(4) . . ?
H10A O10 H10B 119(5) . . ?
Gd1 O11 H11A 127(4) . . ?
Gd1 O11 H11B 113(4) . . ?
H11A O11 H11B 120(5) . . ?
C6 N1 C2 117.7(5) . . ?
C6 N1 Gd1 123.1(4) . . ?
C2 N1 Gd1 119.2(3) . . ?
C7 N2 C13 104.6(4) . . ?
C7 N2 Gd1 115.9(3) . . ?
C13 N2 Gd1 138.5(3) . . ?
C16 N3 C20 118.5(5) . . ?
C16 N3 Gd1 118.6(4) . . ?
C20 N3 Gd1 122.8(3) . . ?
C21 N4 C27 103.8(5) . . ?
C21 N4 Gd1 115.8(3) . . ?
C27 N4 Gd1 140.4(4) . . ?
C34 N5 C30 116.0(5) . . ?
C35 N6 C36 104.1(5) . . ?
O2 C1 O1 126.4(5) . . ?
O2 C1 C2 118.8(5) . . ?
O1 C1 C2 114.8(5) . . ?
N1 C2 C3 123.0(5) . . ?
N1 C2 C1 113.9(5) . . ?
C3 C2 C1 123.1(5) . . ?
C2 C3 C4 118.0(5) . . ?
C2 C3 H3 121.0 . . ?
C4 C3 H3 121.0 . . ?
C5 C4 C3 119.5(6) . . ?
C5 C4 H4 120.2 . . ?
C3 C4 H4 120.2 . . ?
C6 C5 C4 118.5(5) . . ?
C6 C5 H5 120.8 . . ?
C4 C5 H5 120.8 . . ?
N1 C6 C5 123.2(5) . . ?
N1 C6 C7 112.0(5) . . ?
C5 C6 C7 124.7(5) . . ?
N2 C7 O3 116.6(5) . . ?
N2 C7 C6 125.1(5) . . ?
O3 C7 C6 118.3(5) . . ?
C13 C8 C9 124.2(5) . . ?
C13 C8 O3 108.4(4) . . ?
C9 C8 O3 127.4(5) . . ?
C10 C9 C8 114.9(5) . . ?
C10 C9 H9 122.5 . . ?
C8 C9 H9 122.5 . . ?
C9 C10 C11 122.9(5) . . ?
C9 C10 H10 118.5 . . ?
C11 C10 H10 118.5 . . ?
C12 C11 C10 120.1(6) . . ?
C12 C11 C14 120.3(6) . . ?
C10 C11 C14 119.6(5) . . ?
C11 C12 C13 117.9(5) . . ?
C11 C12 H12 121.1 . . ?
C13 C12 H12 121.1 . . ?
C8 C13 C12 119.8(5) . . ?
C8 C13 N2 107.7(5) . . ?
C12 C13 N2 132.4(5) . . ?
C11 C14 H14A 109.5 . . ?
C11 C14 H14B 109.5 . . ?
H14A C14 H14B 109.5 . . ?
C11 C14 H14C 109.5 . . ?
H14A C14 H14C 109.5 . . ?
H14B C14 H14C 109.5 . . ?
O5 C15 O4 124.5(5) . . ?
O5 C15 C16 119.5(5) . . ?
O4 C15 C16 116.0(5) . . ?
N3 C16 C17 122.6(5) . . ?
N3 C16 C15 114.3(5) . . ?
C17 C16 C15 123.1(5) . . ?
C18 C17 C16 118.6(5) . . ?
C18 C17 H17 120.7 . . ?
C16 C17 H17 120.7 . . ?
C17 C18 C19 119.5(5) . . ?
C17 C18 H18 120.2 . . ?
C19 C18 H18 120.2 . . ?
C18 C19 C20 118.1(5) . . ?
C18 C19 H19 121.0 . . ?
C20 C19 H19 121.0 . . ?
N3 C20 C19 122.7(5) . . ?
N3 C20 C21 112.8(5) . . ?
C19 C20 C21 124.4(5) . . ?
N4 C21 O6 116.6(5) . . ?
N4 C21 C20 125.3(5) . . ?
O6 C21 C20 118.1(5) . . ?
C27 C22 C23 124.0(5) . . ?
C27 C22 O6 108.0(4) . . ?
C23 C22 O6 128.0(5) . . ?
C22 C23 C24 115.2(5) . . ?
C22 C23 H23 122.4 . . ?
C24 C23 H23 122.4 . . ?
C23 C24 C25 122.7(5) . . ?
C23 C24 H24 118.7 . . ?
C25 C24 H24 118.7 . . ?
C26 C25 C24 120.5(5) . . ?
C26 C25 C28 120.2(5) . . ?
C24 C25 C28 119.3(5) . . ?
C25 C26 C27 117.4(5) . . ?
C25 C26 H26 121.3 . . ?
C27 C26 H26 121.3 . . ?
C22 C27 C26 120.1(5) . . ?
C22 C27 N4 108.4(5) . . ?
C26 C27 N4 131.4(5) . . ?
C25 C28 H28A 109.5 . . ?
C25 C28 H28B 109.5 . . ?
H28A C28 H28B 109.5 . . ?
C25 C28 H28C 109.5 . . ?
H28A C28 H28C 109.5 . . ?
H28B C28 H28C 109.5 . . ?
O8 C29 O7 126.7(6) . . ?
O8 C29 C30 119.1(5) . . ?
O7 C29 C30 114.2(5) . . ?
N5 C30 C31 123.8(5) . . ?
N5 C30 C29 114.9(5) . . ?
C31 C30 C29 121.4(5) . . ?
C30 C31 C32 118.4(6) . . ?
C30 C31 H31 120.8 . . ?
C32 C31 H31 120.8 . . ?
C33 C32 C31 119.6(6) . . ?
C33 C32 H32 120.2 . . ?
C31 C32 H32 120.2 . . ?
C32 C33 C34 117.8(6) . . ?
C32 C33 H33 121.1 . . ?
C34 C33 H33 121.1 . . ?
N5 C34 C33 124.4(6) . . ?
N5 C34 C35 115.7(5) . . ?
C33 C34 C35 119.9(5) . . ?
N6 C35 O9 115.4(5) . . ?
N6 C35 C34 126.4(6) . . ?
O9 C35 C34 118.2(5) . . ?
C41 C36 C37 119.4(6) . . ?
C41 C36 N6 108.8(5) . . ?
C37 C36 N6 131.8(7) . . ?
C38 C37 C36 119.2(7) . . ?
C38 C37 H37 120.4 . . ?
C36 C37 H37 120.4 . . ?
C37 C38 C39 118.7(6) . . ?
C37 C38 C42 122.1(7) . . ?
C39 C38 C42 119.2(7) . . ?
C40 C39 C38 122.9(7) . . ?
C40 C39 H39 118.6 . . ?
C38 C39 H39 118.6 . . ?
C39 C40 C41 116.4(7) . . ?
C39 C40 H40 121.8 . . ?
C41 C40 H40 121.8 . . ?
O9 C41 C40 128.7(6) . . ?
O9 C41 C36 107.8(6) . . ?
C40 C41 C36 123.3(6) . . ?
C38 C42 H42A 109.5 . . ?
C38 C42 H42B 109.5 . . ?
H42A C42 H42B 109.5 . . ?
C38 C42 H42C 109.5 . . ?
H42A C42 H42C 109.5 . . ?
H42B C42 H42C 109.5 . . ?
C44 C43 H43A 109.5 . . ?
C44 C43 H43B 109.5 . . ?
H43A C43 H43B 109.5 . . ?
C44 C43 H43C 109.5 . . ?
H43A C43 H43C 109.5 . . ?
H43B C43 H43C 109.5 . . ?
O12 C44 C43 110.3(7) . . ?
O12 C44 H44A 109.6 . . ?
C43 C44 H44A 109.6 . . ?
O12 C44 H44B 109.6 . . ?
C43 C44 H44B 109.6 . . ?
H44A C44 H44B 108.1 . . ?
C44 O12 H12A 109.5 . . ?

loop_
_geom_bond_atom_site_label_1
_geom_bond_atom_site_label_2
_geom_bond_distance
_geom_bond_site_symmetry_2
_geom_bond_publ_flag
Gd1 O7 2.323(4) . ?
Gd1 O1 2.384(4) . ?
Gd1 O4 2.391(4) . ?
Gd1 O11 2.425(4) . ?
Gd1 O10 2.435(4) . ?
Gd1 N1 2.557(5) . ?
Gd1 N3 2.578(5) . ?
Gd1 N2 2.617(4) . ?
Gd1 N4 2.644(5) . ?
O1 C1 1.263(7) . ?
O2 C1 1.240(7) . ?
O3 C7 1.362(6) . ?
O3 C8 1.392(7) . ?
O4 C15 1.268(7) . ?
O5 C15 1.239(7) . ?
O6 C21 1.358(6) . ?
O6 C22 1.385(7) . ?
O7 C29 1.263(7) . ?
O8 C29 1.230(7) . ?
O9 C41 1.375(7) . ?
O9 C35 1.377(8) . ?
O10 H10A 0.84(4) . ?
O10 H10B 0.84(4) . ?
O11 H11A 0.83(4) . ?
O11 H11B 0.84(4) . ?
N1 C6 1.340(7) . ?
N1 C2 1.342(7) . ?
N2 C7 1.283(7) . ?
N2 C13 1.405(7) . ?
N3 C16 1.336(7) . ?
N3 C20 1.342(7) . ?
N4 C21 1.288(7) . ?
N4 C27 1.404(7) . ?
N5 C34 1.349(7) . ?
N5 C30 1.355(7) . ?
N6 C35 1.300(7) . ?
N6 C36 1.403(8) . ?
C1 C2 1.536(7) . ?
C2 C3 1.374(8) . ?
C3 C4 1.392(8) . ?
C3 H3 0.9500 . ?
C4 C5 1.377(9) . ?
C4 H4 0.9500 . ?
C5 C6 1.368(8) . ?
C5 H5 0.9500 . ?
C6 C7 1.470(8) . ?
C8 C13 1.384(8) . ?
C8 C9 1.384(8) . ?
C9 C10 1.383(8) . ?
C9 H9 0.9500 . ?
C10 C11 1.408(8) . ?
C10 H10 0.9500 . ?
C11 C12 1.389(8) . ?
C11 C14 1.503(9) . ?
C12 C13 1.394(8) . ?
C12 H12 0.9500 . ?
C14 H14A 0.9800 . ?
C14 H14B 0.9800 . ?
C14 H14C 0.9800 . ?
C15 C16 1.517(8) . ?
C16 C17 1.386(8) . ?
C17 C18 1.385(8) . ?
C17 H17 0.9500 . ?
C18 C19 1.387(9) . ?
C18 H18 0.9500 . ?
C19 C20 1.388(8) . ?
C19 H19 0.9500 . ?
C20 C21 1.464(8) . ?
C22 C27 1.380(8) . ?
C22 C23 1.384(8) . ?
C23 C24 1.388(8) . ?
C23 H23 0.9500 . ?
C24 C25 1.400(8) . ?
C24 H24 0.9500 . ?
C25 C26 1.394(8) . ?
C25 C28 1.511(8) . ?
C26 C27 1.400(8) . ?
C26 H26 0.9500 . ?
C28 H28A 0.9800 . ?
C28 H28B 0.9800 . ?
C28 H28C 0.9800 . ?
C29 C30 1.519(8) . ?
C30 C31 1.384(8) . ?
C31 C32 1.386(8) . ?
C31 H31 0.9500 . ?
C32 C33 1.382(9) . ?
C32 H32 0.9500 . ?
C33 C34 1.387(9) . ?
C33 H33 0.9500 . ?
C34 C35 1.468(8) . ?
C36 C41 1.392(9) . ?
C36 C37 1.399(8) . ?
C37 C38 1.386(11) . ?
C37 H37 0.9500 . ?
C38 C39 1.434(11) . ?
C38 C42 1.491(9) . ?
C39 C40 1.365(10) . ?
C39 H39 0.9500 . ?
C40 C41 1.385(10) . ?
C40 H40 0.9500 . ?
C42 H42A 0.9800 . ?
C42 H42B 0.9800 . ?
C42 H42C 0.9800 . ?
C43 C44 1.479(11) . ?
C43 H43A 0.9800 . ?
C43 H43B 0.9800 . ?
C43 H43C 0.9800 . ?
C44 O12 1.405(9) . ?
C44 H44A 0.9900 . ?
C44 H44B 0.9900 . ?
O12 H12A 0.8400 . ?

loop_
_geom_hbond_atom_site_label_D
_geom_hbond_atom_site_label_H
_geom_hbond_atom_site_label_A
_geom_hbond_distance_DH
_geom_hbond_distance_HA
_geom_hbond_distance_DA
_geom_hbond_angle_DHA
_geom_hbond_site_symmetry_A
O10 H10A O2 0.84(4) 1.82(4) 2.654(5) 175(6) 3_566
O10 H10B N5 0.84(4) 2.43(4) 3.252(6) 166(6) .
O11 H11A O5 0.83(4) 1.83(4) 2.633(5) 162(7) 3_666
O11 H11B O8 0.84(4) 1.97(4) 2.789(6) 165(6) .
O12 H12A O4 0.84 2.14 2.915(6) 153.0 .
O12 H12A O5 0.84 2.58 3.206(6) 131.8 .

loop_
_geom_torsion_atom_site_label_1
_geom_torsion_atom_site_label_2
_geom_torsion_atom_site_label_3
_geom_torsion_atom_site_label_4
_geom_torsion
_geom_torsion_site_symmetry_1
_geom_torsion_site_symmetry_2
_geom_torsion_site_symmetry_3
_geom_torsion_site_symmetry_4
_geom_torsion_publ_flag
O7 Gd1 O1 C1 103.4(5) . . . . ?
O4 Gd1 O1 C1 -75.0(4) . . . . ?
O11 Gd1 O1 C1 -140.1(4) . . . . ?
O10 Gd1 O1 C1 70.0(4) . . . . ?
N1 Gd1 O1 C1 -5.0(4) . . . . ?
N3 Gd1 O1 C1 -137.5(5) . . . . ?
N2 Gd1 O1 C1 -7.2(5) . . . . ?
N4 Gd1 O1 C1 155.9(5) . . . . ?
O7 Gd1 O4 C15 107.8(5) . . . . ?
O1 Gd1 O4 C15 -73.8(5) . . . . ?
O11 Gd1 O4 C15 72.2(5) . . . . ?
O10 Gd1 O4 C15 -142.7(4) . . . . ?
N1 Gd1 O4 C15 -136.4(5) . . . . ?
N3 Gd1 O4 C15 -3.2(4) . . . . ?
N2 Gd1 O4 C15 156.7(5) . . . . ?
N4 Gd1 O4 C15 -6.2(5) . . . . ?
O1 Gd1 O7 C29 122.5(9) . . . . ?
O4 Gd1 O7 C29 -59.9(10) . . . . ?
O11 Gd1 O7 C29 -22.1(9) . . . . ?
O10 Gd1 O7 C29 159.2(10) . . . . ?
N1 Gd1 O7 C29 -155.0(9) . . . . ?
N3 Gd1 O7 C29 24.7(10) . . . . ?
N2 Gd1 O7 C29 -107.6(9) . . . . ?
N4 Gd1 O7 C29 71.8(9) . . . . ?
O7 Gd1 N1 C6 53.3(4) . . . . ?
O1 Gd1 N1 C6 -177.9(4) . . . . ?
O4 Gd1 N1 C6 -79.7(4) . . . . ?
O11 Gd1 N1 C6 -36.4(5) . . . . ?
O10 Gd1 N1 C6 96.3(4) . . . . ?
N3 Gd1 N1 C6 -126.4(4) . . . . ?
N2 Gd1 N1 C6 0.1(4) . . . . ?
N4 Gd1 N1 C6 156.8(4) . . . . ?
O7 Gd1 N1 C2 -125.1(4) . . . . ?
O1 Gd1 N1 C2 3.8(3) . . . . ?
O4 Gd1 N1 C2 102.0(4) . . . . ?
O11 Gd1 N1 C2 145.3(3) . . . . ?
O10 Gd1 N1 C2 -82.1(4) . . . . ?
N3 Gd1 N1 C2 55.2(4) . . . . ?
N2 Gd1 N1 C2 -178.2(4) . . . . ?
N4 Gd1 N1 C2 -21.5(4) . . . . ?
O7 Gd1 N2 C7 -139.2(4) . . . . ?
O1 Gd1 N2 C7 -1.9(4) . . . . ?
O4 Gd1 N2 C7 73.4(4) . . . . ?
O11 Gd1 N2 C7 151.8(4) . . . . ?
O10 Gd1 N2 C7 -74.8(4) . . . . ?
N1 Gd1 N2 C7 -4.1(3) . . . . ?
N3 Gd1 N2 C7 98.2(4) . . . . ?
N4 Gd1 N2 C7 -140.6(4) . . . . ?
O7 Gd1 N2 C13 54.4(5) . . . . ?
O1 Gd1 N2 C13 -168.2(5) . . . . ?
O4 Gd1 N2 C13 -92.9(5) . . . . ?
O11 Gd1 N2 C13 -14.6(5) . . . . ?
O10 Gd1 N2 C13 118.8(5) . . . . ?
N1 Gd1 N2 C13 -170.5(5) . . . . ?
N3 Gd1 N2 C13 -68.2(5) . . . . ?
N4 Gd1 N2 C13 53.1(7) . . . . ?
O7 Gd1 N3 C16 -126.5(4) . . . . ?
O1 Gd1 N3 C16 100.6(4) . . . . ?
O4 Gd1 N3 C16 2.7(4) . . . . ?
O11 Gd1 N3 C16 -81.1(4) . . . . ?
O10 Gd1 N3 C16 145.2(4) . . . . ?
N1 Gd1 N3 C16 53.2(4) . . . . ?
N2 Gd1 N3 C16 -23.9(5) . . . . ?
N4 Gd1 N3 C16 179.9(4) . . . . ?
O7 Gd1 N3 C20 51.4(4) . . . . ?
O1 Gd1 N3 C20 -81.5(4) . . . . ?
O4 Gd1 N3 C20 -179.4(4) . . . . ?
O11 Gd1 N3 C20 96.9(4) . . . . ?
O10 Gd1 N3 C20 -36.9(5) . . . . ?
N1 Gd1 N3 C20 -128.9(4) . . . . ?
N2 Gd1 N3 C20 154.0(4) . . . . ?
N4 Gd1 N3 C20 -2.1(4) . . . . ?
O7 Gd1 N4 C21 -134.7(4) . . . . ?
O1 Gd1 N4 C21 80.0(4) . . . . ?
O4 Gd1 N4 C21 4.7(4) . . . . ?
O11 Gd1 N4 C21 -67.4(4) . . . . ?
O10 Gd1 N4 C21 160.0(4) . . . . ?
N1 Gd1 N4 C21 103.7(4) . . . . ?
N3 Gd1 N4 C21 1.7(4) . . . . ?
N2 Gd1 N4 C21 -133.4(4) . . . . ?
O7 Gd1 N4 C27 47.2(5) . . . . ?
O1 Gd1 N4 C27 -98.1(5) . . . . ?
O4 Gd1 N4 C27 -173.4(5) . . . . ?
O11 Gd1 N4 C27 114.5(5) . . . . ?
O10 Gd1 N4 C27 -18.1(5) . . . . ?
N1 Gd1 N4 C27 -74.4(6) . . . . ?
N3 Gd1 N4 C27 -176.5(6) . . . . ?
N2 Gd1 N4 C27 48.5(7) . . . . ?
Gd1 O1 C1 O2 -176.2(4) . . . . ?
Gd1 O1 C1 C2 5.2(6) . . . . ?
C6 N1 C2 C3 -0.8(7) . . . . ?
Gd1 N1 C2 C3 177.6(4) . . . . ?
C6 N1 C2 C1 178.6(4) . . . . ?
Gd1 N1 C2 C1 -3.0(5) . . . . ?
O2 C1 C2 N1 -179.7(5) . . . . ?
O1 C1 C2 N1 -1.0(6) . . . . ?
O2 C1 C2 C3 -0.2(8) . . . . ?
O1 C1 C2 C3 178.5(5) . . . . ?
N1 C2 C3 C4 -0.3(8) . . . . ?
C1 C2 C3 C4 -179.7(5) . . . . ?
C2 C3 C4 C5 0.7(9) . . . . ?
C3 C4 C5 C6 -0.1(9) . . . . ?
C2 N1 C6 C5 1.6(8) . . . . ?
Gd1 N1 C6 C5 -176.8(4) . . . . ?
C2 N1 C6 C7 -178.3(4) . . . . ?
Gd1 N1 C6 C7 3.3(6) . . . . ?
C4 C5 C6 N1 -1.2(9) . . . . ?
C4 C5 C6 C7 178.7(5) . . . . ?
C13 N2 C7 O3 1.0(6) . . . . ?
Gd1 N2 C7 O3 -169.7(3) . . . . ?
C13 N2 C7 C6 179.0(5) . . . . ?
Gd1 N2 C7 C6 8.3(7) . . . . ?
C8 O3 C7 N2 -0.3(6) . . . . ?
C8 O3 C7 C6 -178.5(5) . . . . ?
N1 C6 C7 N2 -8.0(7) . . . . ?
C5 C6 C7 N2 172.1(5) . . . . ?
N1 C6 C7 O3 170.0(4) . . . . ?
C5 C6 C7 O3 -9.9(8) . . . . ?
C7 O3 C8 C13 -0.6(5) . . . . ?
C7 O3 C8 C9 178.7(6) . . . . ?
C13 C8 C9 C10 -1.8(9) . . . . ?
O3 C8 C9 C10 179.0(5) . . . . ?
C8 C9 C10 C11 0.2(9) . . . . ?
C9 C10 C11 C12 0.7(9) . . . . ?
C9 C10 C11 C14 -179.7(6) . . . . ?
C10 C11 C12 C13 -0.1(9) . . . . ?
C14 C11 C12 C13 -179.6(6) . . . . ?
C9 C8 C13 C12 2.5(8) . . . . ?
O3 C8 C13 C12 -178.2(5) . . . . ?
C9 C8 C13 N2 -178.2(5) . . . . ?
O3 C8 C13 N2 1.2(6) . . . . ?
C11 C12 C13 C8 -1.4(8) . . . . ?
C11 C12 C13 N2 179.4(5) . . . . ?
C7 N2 C13 C8 -1.3(6) . . . . ?
Gd1 N2 C13 C8 166.0(4) . . . . ?
C7 N2 C13 C12 177.9(6) . . . . ?
Gd1 N2 C13 C12 -14.7(9) . . . . ?
Gd1 O4 C15 O5 -177.5(4) . . . . ?
Gd1 O4 C15 C16 3.2(7) . . . . ?
C20 N3 C16 C17 -0.6(8) . . . . ?
Gd1 N3 C16 C17 177.4(5) . . . . ?
C20 N3 C16 C15 179.7(5) . . . . ?
Gd1 N3 C16 C15 -2.3(6) . . . . ?
O5 C15 C16 N3 -179.6(5) . . . . ?
O4 C15 C16 N3 -0.3(7) . . . . ?
O5 C15 C16 C17 0.7(9) . . . . ?
O4 C15 C16 C17 -180.0(6) . . . . ?
N3 C16 C17 C18 0.2(9) . . . . ?
C15 C16 C17 C18 179.9(6) . . . . ?
C16 C17 C18 C19 0.7(10) . . . . ?
C17 C18 C19 C20 -1.2(10) . . . . ?
C16 N3 C20 C19 0.1(8) . . . . ?
Gd1 N3 C20 C19 -177.8(4) . . . . ?
C16 N3 C20 C21 -179.8(5) . . . . ?
Gd1 N3 C20 C21 2.3(6) . . . . ?
C18 C19 C20 N3 0.8(9) . . . . ?
C18 C19 C20 C21 -179.4(6) . . . . ?
C27 N4 C21 O6 -1.0(6) . . . . ?
Gd1 N4 C21 O6 -179.8(3) . . . . ?
C27 N4 C21 C20 177.4(5) . . . . ?
Gd1 N4 C21 C20 -1.4(7) . . . . ?
C22 O6 C21 N4 0.4(6) . . . . ?
C22 O6 C21 C20 -178.1(5) . . . . ?
N3 C20 C21 N4 -0.5(8) . . . . ?
C19 C20 C21 N4 179.6(6) . . . . ?
N3 C20 C21 O6 177.9(4) . . . . ?
C19 C20 C21 O6 -2.0(8) . . . . ?
C21 O6 C22 C27 0.4(5) . . . . ?
C21 O6 C22 C23 -179.2(6) . . . . ?
C27 C22 C23 C24 3.0(8) . . . . ?
O6 C22 C23 C24 -177.4(5) . . . . ?
C22 C23 C24 C25 -1.3(8) . . . . ?
C23 C24 C25 C26 -1.1(9) . . . . ?
C23 C24 C25 C28 177.7(6) . . . . ?
C24 C25 C26 C27 1.8(8) . . . . ?
C28 C25 C26 C27 -177.0(5) . . . . ?
C23 C22 C27 C26 -2.3(8) . . . . ?
O6 C22 C27 C26 178.0(5) . . . . ?
C23 C22 C27 N4 178.6(5) . . . . ?
O6 C22 C27 N4 -1.1(6) . . . . ?
C25 C26 C27 C22 -0.2(8) . . . . ?
C25 C26 C27 N4 178.6(5) . . . . ?
C21 N4 C27 C22 1.2(6) . . . . ?
Gd1 N4 C27 C22 179.5(4) . . . . ?
C21 N4 C27 C26 -177.7(6) . . . . ?
Gd1 N4 C27 C26 0.6(9) . . . . ?
Gd1 O7 C29 O8 27.4(14) . . . . ?
Gd1 O7 C29 C30 -152.7(7) . . . . ?
C34 N5 C30 C31 -1.3(8) . . . . ?
C34 N5 C30 C29 178.0(5) . . . . ?
O8 C29 C30 N5 178.4(5) . . . . ?
O7 C29 C30 N5 -1.5(8) . . . . ?
O8 C29 C30 C31 -2.3(9) . . . . ?
O7 C29 C30 C31 177.8(6) . . . . ?
N5 C30 C31 C32 0.4(9) . . . . ?
C29 C30 C31 C32 -178.9(5) . . . . ?
C30 C31 C32 C33 0.4(9) . . . . ?
C31 C32 C33 C34 -0.3(9) . . . . ?
C30 N5 C34 C33 1.5(8) . . . . ?
C30 N5 C34 C35 -178.3(5) . . . . ?
C32 C33 C34 N5 -0.7(9) . . . . ?
C32 C33 C34 C35 179.0(6) . . . . ?
C36 N6 C35 O9 0.0(7) . . . . ?
C36 N6 C35 C34 -179.9(6) . . . . ?
C41 O9 C35 N6 0.1(7) . . . . ?
C41 O9 C35 C34 -179.9(5) . . . . ?
N5 C34 C35 N6 173.7(6) . . . . ?
C33 C34 C35 N6 -6.1(10) . . . . ?
N5 C34 C35 O9 -6.3(8) . . . . ?
C33 C34 C35 O9 174.0(5) . . . . ?
C35 N6 C36 C41 -0.2(7) . . . . ?
C35 N6 C36 C37 -178.9(7) . . . . ?
C41 C36 C37 C38 -1.4(10) . . . . ?
N6 C36 C37 C38 177.1(7) . . . . ?
C36 C37 C38 C39 -1.4(10) . . . . ?
C36 C37 C38 C42 179.3(7) . . . . ?
C37 C38 C39 C40 2.2(12) . . . . ?
C42 C38 C39 C40 -178.4(8) . . . . ?
C38 C39 C40 C41 -0.1(12) . . . . ?
C35 O9 C41 C40 174.8(7) . . . . ?
C35 O9 C41 C36 -0.2(7) . . . . ?
C39 C40 C41 O9 -177.3(7) . . . . ?
C39 C40 C41 C36 -3.0(11) . . . . ?
C37 C36 C41 O9 179.1(6) . . . . ?
N6 C36 C41 O9 0.2(7) . . . . ?
C37 C36 C41 C40 3.8(10) . . . . ?
N6 C36 C41 C40 -175.1(6) . . . . ?
